data_4083117
loop_
_publ_author_name
'Heimann, Stefan'
'Bl\"aser, Dieter'
'W\"olper, Christoph'
'Schulz, Stephan'

_publ_contact_author
;
         Prof. Dr. Schulz, Stephan
         Fachbereich Chemie der
         Universit\"at Duisburg-Essen
         Campus Essen, Universit\"atsstr. 7
         D-45141 Essen, Germany
;
_publ_section_title
;
 Solid-State Structures of Bis(diethylbismuthanyl)sulfane, -selenane, and
 -tellurane
;
_journal_issue 9
_journal_name_full Organometallics
_journal_page_first 2295
_journal_paper_doi 10.1021/om500208c
_journal_volume 33
_journal_year 2014
_chemical_formula_sum 'C8 H20 Bi2 S'
_chemical_formula_weight 566.26
_chemical_name_systematic
;
 ?
;
_space_group_crystal_system tetragonal
_space_group_IT_number 96
_space_group_name_Hall 'P 4nw 2abw'
_space_group_name_H-M_alt 'P 43 21 2'
_symmetry_space_group_name_Hall 'P 4nw 2abw'
_symmetry_space_group_name_H-M 'P 43 21 2'
_atom_sites_solution_hydrogens geom
_atom_sites_solution_primary direct
_atom_sites_solution_secondary difmap
_audit_creation_method SHELXL-2013
_cell_angle_alpha 90
_cell_angle_beta 90
_cell_angle_gamma 90
_cell_formula_units_Z 16
_cell_length_a 19.995(2)
_cell_length_b 19.995(2)
_cell_length_c 13.2569(16)
_cell_measurement_reflns_used 27976
_cell_measurement_temperature 240(1)
_cell_measurement_theta_max 28.45
_cell_measurement_theta_min 2.55
_cell_volume 5300.1(10)
_computing_cell_refinement 'BRUKER D8 KAPPA APEX 2 (3.0-2009)'
_computing_data_collection 'BRUKER D8 KAPPA APEX 2 (3.0-2009)'
_computing_data_reduction 'BRUKER D8 KAPPA APEX 2 (3.0-2009)'
_computing_molecular_graphics 'BRUKER AXS SHELXTL (c) 2008 / Vers. 2008/4'
_computing_publication_material 'BRUKER AXS SHELXTL (c) 2008 / Vers. 2008/4'
_computing_structure_refinement 'SHELXL-2013 (Sheldrick, 2013)'
_computing_structure_solution 'BRUKER D8 KAPPA APEX 2 (3.0-2009)'
_diffrn_ambient_temperature 240(1)
_diffrn_detector_area_resol_mean 512
_diffrn_measured_fraction_theta_full 0.997
_diffrn_measured_fraction_theta_max 0.985
_diffrn_measurement_device_type
; 
 Bruker D8 KAPPA series II with APEX II area detector system
;
_diffrn_measurement_method
;
 Data collection strategy APEX 2/COSMO
;
_diffrn_radiation_monochromator 'Triumph Goebel mirror'
_diffrn_radiation_source 'fine-focus sealed tube'
_diffrn_radiation_type MoK\a
_diffrn_radiation_wavelength 0.71073
_diffrn_reflns_av_R_equivalents 0.0439
_diffrn_reflns_av_unetI/netI 0.0317
_diffrn_reflns_Laue_measured_fraction_full 0.997
_diffrn_reflns_Laue_measured_fraction_max 0.985
_diffrn_reflns_limit_h_max 27
_diffrn_reflns_limit_h_min -27
_diffrn_reflns_limit_k_max 26
_diffrn_reflns_limit_k_min -26
_diffrn_reflns_limit_l_max 16
_diffrn_reflns_limit_l_min -17
_diffrn_reflns_number 97426
_diffrn_reflns_point_group_measured_fraction_full 0.998
_diffrn_reflns_point_group_measured_fraction_max 0.967
_diffrn_reflns_theta_full 25.242
_diffrn_reflns_theta_max 29.181
_diffrn_reflns_theta_min 1.440
_exptl_absorpt_coefficient_mu 26.637
_exptl_absorpt_correction_T_max 0.15
_exptl_absorpt_correction_T_min 0.09
_exptl_absorpt_correction_type multi-scan
_exptl_absorpt_process_details
; 
 BRUKER AXS SMART APEX 2 Vers. 3.0-2009
 R.H. Blessing, Acta Cryst. (1995) A51 33-38 
;
_exptl_crystal_colour yellow
_exptl_crystal_density_diffrn 2.839
_exptl_crystal_description block
_exptl_crystal_F_000 4000
_exptl_crystal_size_max 0.150
_exptl_crystal_size_mid 0.130
_exptl_crystal_size_min 0.110
_refine_diff_density_max 1.601
_refine_diff_density_min -1.587
_refine_diff_density_rms 0.163
_refine_ls_abs_structure_details
;
 Flack x determined using 2026 quotients [(I+)-(I-)]/[(I+)+(I-)]
 (Parsons and Flack (2004), Acta Cryst. A60, s61).
;
_refine_ls_abs_structure_Flack 0.494(6)
_refine_ls_extinction_method none
_refine_ls_goodness_of_fit_ref 1.053
_refine_ls_hydrogen_treatment constr
_refine_ls_matrix_type full
_refine_ls_number_parameters 227
_refine_ls_number_reflns 6935
_refine_ls_number_restraints 0
_refine_ls_restrained_S_all 1.053
_refine_ls_R_factor_all 0.0637
_refine_ls_R_factor_gt 0.0337
_refine_ls_shift/su_max 0.001
_refine_ls_shift/su_mean 0.000
_refine_ls_structure_factor_coef Fsqd
_refine_ls_weighting_details 'w=1/[\s^2^(Fo^2^)+(0.0117P)^2^+37.9102P] where P=(Fo^2^+2Fc^2^)/3'
_refine_ls_weighting_scheme calc
_refine_ls_wR_factor_gt 0.0558
_refine_ls_wR_factor_ref 0.0630
_reflns_Friedel_coverage 0.736
_reflns_Friedel_fraction_full 1.000
_reflns_Friedel_fraction_max 0.943
_reflns_number_gt 5176
_reflns_number_total 6935
_reflns_threshold_expression 'I > 2\s(I)'
_cod_data_source_file om500208c_si_002.cif
_cod_data_source_block she_359sol
_cod_depositor_comments 'Adding full bibliography for 4083115--4083117.cif.'
_cod_original_cell_volume 5300.1(14)
_cod_database_code 4083117
_shelx_space_group_comment
;
The symmetry employed for this shelxl refinement is uniquely defined
by the following loop, which should always be used as a source of
symmetry information in preference to the above space-group names.
They are only intended as comments.
;
_shelx_estimated_absorpt_t_min 0.109
_shelx_estimated_absorpt_t_max 0.158
_shelxl_version_number 2013-4

loop_
_space_group_symop_operation_xyz
'x, y, z'
'-x, -y, z+1/2'
'-y+1/2, x+1/2, z+3/4'
'y+1/2, -x+1/2, z+1/4'
'-x+1/2, y+1/2, -z+3/4'
'x+1/2, -y+1/2, -z+1/4'
'y, x, -z'
'-y, -x, -z+1/2'

loop_
_atom_site_label
_atom_site_type_symbol
_atom_site_fract_x
_atom_site_fract_y
_atom_site_fract_z
_atom_site_U_iso_or_equiv
_atom_site_adp_type
_atom_site_occupancy
_atom_site_site_symmetry_order
_atom_site_calc_flag
_atom_site_refinement_flags_posn
_atom_site_refinement_flags_adp
_atom_site_refinement_flags_occupancy
_atom_site_disorder_assembly
_atom_site_disorder_group
Bi1 Bi 0.03879(3) 0.12704(2) 0.88934(4) 0.04012(13) Uani 1 1 d . . . . .
Bi2 Bi 0.38551(2) 0.29011(3) 0.61308(4) 0.04107(12) Uani 1 1 d . . . . .
Bi3 Bi 0.13949(2) 0.28850(3) 0.13578(4) 0.04733(14) Uani 1 1 d . . . . .
Bi4 Bi 0.03923(3) 0.37699(3) 0.35628(4) 0.04410(14) Uani 1 1 d . . . . .
S1 S 0.14546(16) 0.14546(16) 1.0000 0.0375(10) Uani 1 2 d S T P . .
S2 S 0.39662(16) 0.39662(16) 0.5000 0.0383(10) Uani 1 2 d S T P A .
S3 S 0.14598(17) 0.39647(17) 0.2467(3) 0.0420(8) Uani 1 1 d . . . . .
C1 C 0.0925(9) 0.0656(9) 0.7688(14) 0.072(5) Uani 1 1 d . . . . .
H1A H 0.0606 0.0556 0.7147 0.087 Uiso 1 1 d R U . . .
H1B H 0.1284 0.0927 0.7396 0.087 Uiso 1 1 d R U . . .
C2 C 0.1227(11) 0.0034(10) 0.8062(16) 0.096(8) Uani 1 1 d . . . . .
H2A H 0.1619 0.0126 0.8472 0.144 Uiso 1 1 d R U . . .
H2B H 0.1355 -0.0237 0.7487 0.144 Uiso 1 1 d R U . . .
H2C H 0.0899 -0.0205 0.8462 0.144 Uiso 1 1 d R U . . .
C3 C 0.0536(8) 0.2249(8) 0.8084(13) 0.067(5) Uani 1 1 d . . . . .
H3A H 0.0159 0.2301 0.7618 0.080 Uiso 1 1 d R U . . .
H3B H 0.0497 0.2607 0.8586 0.080 Uiso 1 1 d R U . . .
C4 C 0.1108(10) 0.2364(10) 0.7536(16) 0.090(6) Uani 1 1 d . . . . .
H4A H 0.1480 0.2426 0.7996 0.135 Uiso 1 1 d R U . . .
H4B H 0.1051 0.2765 0.7131 0.135 Uiso 1 1 d R U . . .
H4C H 0.1198 0.1986 0.7098 0.135 Uiso 1 1 d R U . . .
C21 C 0.476(3) 0.311(3) 0.695(5) 0.063(17) Uani 0.25 1 d . . P A 1
H21A H 0.4765 0.2810 0.7539 0.075 Uiso 0.25 1 d R U P A 1
H21B H 0.5134 0.2970 0.6517 0.075 Uiso 0.25 1 d R U P A 1
C21A C 0.4265(11) 0.3458(12) 0.7492(14) 0.061(6) Uani 0.75 1 d . . P A 2
H21C H 0.3936 0.3794 0.7699 0.073 Uiso 0.75 1 d R U P A 2
H21D H 0.4317 0.3140 0.8050 0.073 Uiso 0.75 1 d R U P A 2
C22 C 0.4918(9) 0.3775(9) 0.7310(15) 0.078(6) Uani 1 1 d . . . . .
H22A H 0.5160 0.4020 0.6793 0.117 Uiso 0.5 1 d R U P A 1
H22B H 0.5188 0.3753 0.7917 0.117 Uiso 0.5 1 d R U P A 1
H22C H 0.4501 0.4003 0.7457 0.117 Uiso 0.5 1 d R U P A 1
H22D H 0.5061 0.4001 0.7912 0.117 Uiso 0.5 1 d R U P A 2
H22E H 0.5246 0.3447 0.7123 0.117 Uiso 0.5 1 d R U P A 2
H22F H 0.4869 0.4095 0.6774 0.117 Uiso 0.5 1 d R U P A 2
C23 C 0.2772(8) 0.3023(9) 0.6583(14) 0.077(5) Uani 1 1 d . . . . .
H23A H 0.2496 0.2885 0.6008 0.092 Uiso 1 1 d R U . . .
H23B H 0.2676 0.2714 0.7138 0.092 Uiso 1 1 d R U . . .
C24 C 0.2534(9) 0.3719(9) 0.6897(15) 0.074(6) Uani 1 1 d . . . . .
H24A H 0.2766 0.3848 0.7509 0.111 Uiso 1 1 d R U . . .
H24B H 0.2055 0.3716 0.7019 0.111 Uiso 1 1 d R U . . .
H24C H 0.2636 0.4037 0.6366 0.111 Uiso 1 1 d R U . . .
C31 C 0.0329(8) 0.2989(9) 0.0869(14) 0.079(5) Uani 1 1 d . . . . .
H31A H 0.0257 0.2678 0.0308 0.095 Uiso 1 1 d R U . . .
H31B H 0.0050 0.2835 0.1430 0.095 Uiso 1 1 d R U . . .
C32 C 0.0085(10) 0.3622(9) 0.0548(15) 0.080(6) Uani 1 1 d . . . . .
H32A H 0.0078 0.3922 0.1123 0.121 Uiso 1 1 d R U . . .
H32B H -0.0364 0.3572 0.0284 0.121 Uiso 1 1 d R U . . .
H32C H 0.0374 0.3805 0.0029 0.121 Uiso 1 1 d R U . . .
C33 C 0.1809(12) 0.3393(12) -0.0070(17) 0.110(8) Uani 1 1 d . . . . .
H33A H 0.1890 0.3052 -0.0588 0.132 Uiso 1 1 d R U . . .
H33B H 0.1465 0.3697 -0.0329 0.132 Uiso 1 1 d R U . . .
C34 C 0.2408(9) 0.3781(9) 0.0085(15) 0.077(6) Uani 1 1 d . . . . .
H34A H 0.2311 0.4182 0.0471 0.116 Uiso 1 1 d R U . . .
H34B H 0.2593 0.3905 -0.0565 0.116 Uiso 1 1 d R U . . .
H34C H 0.2728 0.3508 0.0449 0.116 Uiso 1 1 d R U . . .
C35 C 0.0939(19) 0.3113(14) 0.476(2) 0.058(8) Uani 0.5 1 d . . P B 1
H35A H 0.1303 0.3375 0.5058 0.070 Uiso 0.5 1 d R U P B 1
H35B H 0.0625 0.2997 0.5300 0.070 Uiso 0.5 1 d R U P B 1
C35A C 0.0585(14) 0.2731(18) 0.405(3) 0.091(15) Uani 0.5 1 d . . P B 2
H35C H 0.0323 0.2684 0.4667 0.109 Uiso 0.5 1 d R U P B 2
H35D H 0.0385 0.2425 0.3554 0.109 Uiso 0.5 1 d R U P B 2
C36 C 0.1215(10) 0.2502(9) 0.4320(15) 0.079(6) Uani 1 1 d . . . . .
H36A H 0.0861 0.2173 0.4251 0.118 Uiso 0.5 1 d R U P B 1
H36B H 0.1563 0.2326 0.4756 0.118 Uiso 0.5 1 d R U P B 1
H36C H 0.1402 0.2599 0.3661 0.118 Uiso 0.5 1 d R U P B 1
H36D H 0.1175 0.2048 0.4550 0.118 Uiso 0.5 1 d R U P B 2
H36E H 0.1486 0.2514 0.3723 0.118 Uiso 0.5 1 d R U P B 2
H36F H 0.1420 0.2768 0.4837 0.118 Uiso 0.5 1 d R U P B 2
C37 C 0.0482(14) 0.4696(15) 0.454(2) 0.051(7) Uani 0.5 1 d . . P B 1
H37A H 0.0292 0.5070 0.4162 0.061 Uiso 0.5 1 d R U P B 1
H37B H 0.0197 0.4632 0.5139 0.061 Uiso 0.5 1 d R U P B 1
C37A C 0.0925(18) 0.4224(17) 0.492(2) 0.065(9) Uani 0.5 1 d . . P B 2
H37C H 0.0630 0.4168 0.5500 0.078 Uiso 0.5 1 d R U P B 2
H37D H 0.1327 0.3957 0.5045 0.078 Uiso 0.5 1 d R U P B 2
C38 C 0.1139(12) 0.4884(11) 0.4914(19) 0.112(9) Uani 1 1 d . . . . .
H38A H 0.1296 0.4572 0.5422 0.169 Uiso 0.5 1 d R U P B 1
H38B H 0.1109 0.5328 0.5205 0.169 Uiso 0.5 1 d R U P B 1
H38C H 0.1451 0.4890 0.4353 0.169 Uiso 0.5 1 d R U P B 1
H38D H 0.1353 0.4997 0.5540 0.169 Uiso 0.5 1 d R U P B 2
H38E H 0.1448 0.4950 0.4368 0.169 Uiso 0.5 1 d R U P B 2
H38F H 0.0754 0.5164 0.4818 0.169 Uiso 0.5 1 d R U P B 2

loop_
_atom_site_aniso_label
_atom_site_aniso_U_11
_atom_site_aniso_U_22
_atom_site_aniso_U_33
_atom_site_aniso_U_23
_atom_site_aniso_U_13
_atom_site_aniso_U_12
Bi1 0.0376(3) 0.0445(3) 0.0382(3) 0.0020(2) -0.0006(2) -0.0037(2)
Bi2 0.0450(2) 0.0384(3) 0.0399(3) 0.0012(2) 0.0056(2) -0.0009(2)
Bi3 0.0538(3) 0.0455(3) 0.0427(3) 0.0010(3) -0.0071(2) 0.0006(3)
Bi4 0.0421(3) 0.0450(3) 0.0452(3) -0.0032(2) -0.0007(3) -0.0025(2)
S1 0.0372(15) 0.0372(15) 0.038(3) 0.0031(14) -0.0031(14) -0.006(2)
S2 0.0390(16) 0.0390(16) 0.037(2) 0.0022(15) -0.0022(15) -0.007(2)
S3 0.042(2) 0.042(2) 0.0417(19) -0.0005(15) -0.0009(15) -0.0071(14)
C1 0.071(12) 0.072(12) 0.074(12) -0.010(9) 0.004(10) 0.017(9)
C2 0.105(17) 0.098(17) 0.086(14) -0.039(12) -0.020(12) 0.053(13)
C3 0.055(9) 0.062(10) 0.085(12) 0.023(9) -0.003(8) -0.001(8)
C4 0.086(15) 0.075(14) 0.109(16) 0.029(12) 0.022(13) -0.010(11)
C21 0.04(3) 0.05(4) 0.10(5) 0.01(3) -0.02(3) 0.00(3)
C21A 0.068(14) 0.083(16) 0.031(10) 0.007(10) -0.011(9) -0.020(12)
C22 0.077(13) 0.071(13) 0.086(13) 0.030(10) -0.037(10) -0.011(10)
C23 0.066(10) 0.076(12) 0.088(12) 0.018(10) -0.006(9) -0.010(9)
C24 0.062(11) 0.074(13) 0.087(13) 0.008(10) 0.026(10) 0.012(9)
C31 0.068(10) 0.067(11) 0.101(13) -0.031(10) -0.029(10) -0.004(9)
C32 0.093(15) 0.056(11) 0.093(14) 0.004(10) -0.034(12) 0.003(10)
C33 0.113(18) 0.120(18) 0.096(16) -0.011(14) 0.024(14) -0.045(15)
C34 0.074(13) 0.073(13) 0.084(13) 0.018(11) 0.005(10) -0.008(10)
C35 0.10(3) 0.040(17) 0.038(15) 0.020(13) 0.011(16) 0.001(16)
C35A 0.022(14) 0.09(3) 0.16(4) 0.08(3) 0.022(19) 0.006(15)
C36 0.072(13) 0.069(12) 0.095(14) 0.018(11) 0.006(11) -0.002(9)
C37 0.044(16) 0.052(17) 0.056(17) -0.021(14) 0.020(13) -0.011(13)
C37A 0.06(2) 0.08(2) 0.055(19) -0.009(17) 0.005(16) -0.009(18)
C38 0.117(19) 0.093(17) 0.13(2) -0.052(15) -0.025(16) -0.026(14)

loop_
_atom_type_symbol
_atom_type_description
_atom_type_scat_dispersion_real
_atom_type_scat_dispersion_imag
_atom_type_scat_source
C C 0.0033 0.0016 'International Tables Vol C Tables 4.2.6.8 and 6.1.1.4'
H H 0.0000 0.0000 'International Tables Vol C Tables 4.2.6.8 and 6.1.1.4'
S S 0.1246 0.1234 'International Tables Vol C Tables 4.2.6.8 and 6.1.1.4'
Bi Bi -4.1077 10.2566 'International Tables Vol C Tables 4.2.6.8 and 6.1.1.4'

loop_
_geom_angle_atom_site_label_1
_geom_angle_atom_site_label_2
_geom_angle_atom_site_label_3
_geom_angle
_geom_angle_site_symmetry_1
C3 Bi1 C1 94.2(7) .
C3 Bi1 S1 92.2(4) .
C1 Bi1 S1 94.9(5) .
C21 Bi2 C23 131(2) .
C23 Bi2 C21A 94.7(8) .
C21 Bi2 S2 93.6(17) .
C23 Bi2 S2 98.4(4) .
C21A Bi2 S2 91.5(6) .
C31 Bi3 C33 93.6(8) .
C31 Bi3 S3 97.6(4) .
C33 Bi3 S3 94.6(6) .
C35A Bi4 C37A 93.7(16) .
C37 Bi4 C35 91.8(11) .
C35A Bi4 S3 99.2(8) .
C37 Bi4 S3 97.6(7) .
C37A Bi4 S3 89.8(8) .
C35 Bi4 S3 94.6(8) .
Bi1 S1 Bi1 94.87(15) 7_557
Bi2 S2 Bi2 100.97(15) 7_556
Bi4 S3 Bi3 98.58(11) .
C2 C1 Bi1 114.4(13) .
C4 C3 Bi1 120.5(13) .
C22 C21 Bi2 122(3) .
C22 C21A Bi2 113.6(14) .
C24 C23 Bi2 118.0(11) .
C32 C31 Bi3 119.8(12) .
C34 C33 Bi3 114.8(15) .
C36 C35 Bi4 112.1(18) .
C36 C35A Bi4 123(2) .
C38 C37 Bi4 118.4(18) .
C38 C37A Bi4 122(2) .

loop_
_geom_bond_atom_site_label_1
_geom_bond_atom_site_label_2
_geom_bond_distance
_geom_bond_site_symmetry_2
Bi1 C3 2.252(15) .
Bi1 C1 2.284(16) .
Bi1 S1 2.615(3) .
Bi2 C21 2.15(5) .
Bi2 C23 2.261(16) .
Bi2 C21A 2.27(2) .
Bi2 S2 2.614(3) .
Bi3 C31 2.237(15) .
Bi3 C33 2.30(2) .
Bi3 S3 2.615(3) .
Bi4 C35A 2.21(3) .
Bi4 C37 2.27(3) .
Bi4 C37A 2.27(3) .
Bi4 C35 2.33(3) .
Bi4 S3 2.611(3) .
S1 Bi1 2.615(3) 7_557
S2 Bi2 2.614(3) 7_556
C1 C2 1.47(2) .
C3 C4 1.37(2) .
C21 C22 1.46(6) .
C21A C22 1.47(3) .
C23 C24 1.53(2) .
C31 C32 1.42(2) .
C33 C34 1.44(2) .
C35 C36 1.46(3) .
C35A C36 1.39(3) .
C37 C38 1.45(3) .
C37A C38 1.39(4) .
